data_1547269
loop_
_publ_author_name
'Ahmed T. A. Boraei'
'El Sayed H. El Ashry'
'Axel Duerkop'

_publ_section_title
;
 Regioselectivity of the alkylation of S-substituted 1,2,4-triazoles with
 dihaloalkanes
;
_journal_name_full 'Chemistry Central Journal'
_journal_page_first 22
_journal_paper_doi 10.1186/s13065-016-0165-0
_journal_volume 10
_journal_year 2016
_chemical_formula_moiety 'C35 H28 N8 S2'
_chemical_formula_sum 'C35 H28 N8 S2'
_chemical_formula_weight 624.77
_space_group_crystal_system monoclinic
_space_group_IT_number 14
_space_group_name_Hall '-P 2ybc'
_space_group_name_H-M_alt 'P 1 21/c 1'
_symmetry_space_group_name_Hall '-P 2ybc'
_symmetry_space_group_name_H-M 'P 1 21/c 1'
_atom_sites_solution_hydrogens geom
_cell_angle_alpha 90
_cell_angle_beta 102.2920(10)
_cell_angle_gamma 90
_cell_formula_units_Z 4
_cell_length_a 14.8390(2)
_cell_length_b 11.33640(10)
_cell_length_c 17.8545(2)
_cell_measurement_reflns_used 15543
_cell_measurement_temperature 123.0
_cell_measurement_theta_max 73.5004
_cell_measurement_theta_min 3.5217
_cell_volume 2934.64(6)
_computing_cell_refinement
;
CrysAlisPro, Oxford Diffraction Ltd.,
Version 1.171.34.36 (release 02-08-2010 CrysAlis171 .NET)
(compiled Aug  2 2010,13:00:58)
;
_computing_data_collection
;
CrysAlisPro, Oxford Diffraction Ltd.,
Version 1.171.34.36 (release 02-08-2010 CrysAlis171 .NET)
(compiled Aug  2 2010,13:00:58)
;
_computing_data_reduction
;
CrysAlisPro, Oxford Diffraction Ltd.,
Version 1.171.34.36 (release 02-08-2010 CrysAlis171 .NET)
(compiled Aug  2 2010,13:00:58)
;
_computing_molecular_graphics 'Olex2 (Dolomanov et al., 2009)'
_computing_publication_material 'Olex2 (Dolomanov et al., 2009)'
_computing_structure_refinement 'ShelXL (Sheldrick, 2015)'
_computing_structure_solution 'SIR-97 (Altomare, 1999)'
_diffrn_ambient_temperature 123.0
_diffrn_detector_area_resol_mean 10.3546
_diffrn_measured_fraction_theta_full 0.996
_diffrn_measured_fraction_theta_max 0.980
_diffrn_measurement_details
;
#__ type_ start__ end____ width___ exp.time_
  1 omega  -98.00   -3.00   1.0000    5.0000
omega____ theta____ kappa____ phi______ frames
    -      -40.9564  125.0000  150.0000 95

#__ type_ start__ end____ width___ exp.time_
  2 omega -108.00  -15.00   1.0000    5.0000
omega____ theta____ kappa____ phi______ frames
    -      -40.9564  -37.0000    0.0000 93

#__ type_ start__ end____ width___ exp.time_
  3 omega   33.00   61.00   1.0000   28.0000
omega____ theta____ kappa____ phi______ frames
    -      106.9800  -77.0000   30.0000 28

#__ type_ start__ end____ width___ exp.time_
  4 omega   73.00  158.00   1.0000   28.0000
omega____ theta____ kappa____ phi______ frames
    -      106.9800   77.0000  120.0000 85

#__ type_ start__ end____ width___ exp.time_
  5 omega   32.00   77.00   1.0000   28.0000
omega____ theta____ kappa____ phi______ frames
    -      106.9800  -45.0000   30.0000 45

#__ type_ start__ end____ width___ exp.time_
  6 omega   32.00   75.00   1.0000   28.0000
omega____ theta____ kappa____ phi______ frames
    -      106.9800  -45.0000 -180.0000 43

#__ type_ start__ end____ width___ exp.time_
  7 omega   83.00  135.00   1.0000   28.0000
omega____ theta____ kappa____ phi______ frames
    -      106.9800  -77.0000   30.0000 52

#__ type_ start__ end____ width___ exp.time_
  8 omega   44.00   72.00   1.0000   28.0000
omega____ theta____ kappa____ phi______ frames
    -      106.9800  -45.0000 -150.0000 28

#__ type_ start__ end____ width___ exp.time_
  9 omega   26.00   58.00   1.0000   28.0000
omega____ theta____ kappa____ phi______ frames
    -      106.9800 -102.0000   48.0000 32

#__ type_ start__ end____ width___ exp.time_
 10 omega   60.00   96.00   1.0000   28.0000
omega____ theta____ kappa____ phi______ frames
    -      106.9800 -102.0000   48.0000 36

#__ type_ start__ end____ width___ exp.time_
 11 omega   38.00   77.00   1.0000   28.0000
omega____ theta____ kappa____ phi______ frames
    -      106.9800  -45.0000 -120.0000 39

#__ type_ start__ end____ width___ exp.time_
 12 omega -117.00  -15.00   1.0000    5.0000
omega____ theta____ kappa____ phi______ frames
    -      -40.9564  -37.0000  -90.0000 102

#__ type_ start__ end____ width___ exp.time_
 13 omega -117.00  -15.00   1.0000    5.0000
omega____ theta____ kappa____ phi______ frames
    -      -40.9564  -37.0000   90.0000 102

#__ type_ start__ end____ width___ exp.time_
 14 omega -120.00   -7.00   1.0000    5.0000
omega____ theta____ kappa____ phi______ frames
    -      -40.9564  -77.0000 -120.0000 113

#__ type_ start__ end____ width___ exp.time_
 15 omega   79.00  158.00   1.0000   28.0000
omega____ theta____ kappa____ phi______ frames
    -      106.9800   45.0000   60.0000 79

#__ type_ start__ end____ width___ exp.time_
 16 omega   79.00  158.00   1.0000   28.0000
omega____ theta____ kappa____ phi______ frames
    -      106.9800   45.0000 -150.0000 79

#__ type_ start__ end____ width___ exp.time_
 17 omega   26.00  112.00   1.0000   28.0000
omega____ theta____ kappa____ phi______ frames
    -      106.9800 -102.0000 -151.0000 86

#__ type_ start__ end____ width___ exp.time_
 18 omega   73.00  148.00   1.0000   28.0000
omega____ theta____ kappa____ phi______ frames
    -      106.9800   77.0000    0.0000 75

#__ type_ start__ end____ width___ exp.time_
 19 omega   79.00  158.00   1.0000   28.0000
omega____ theta____ kappa____ phi______ frames
    -      106.9800   45.0000  -90.0000 79

#__ type_ start__ end____ width___ exp.time_
 20 omega   79.00  158.00   1.0000   28.0000
omega____ theta____ kappa____ phi______ frames
    -      106.9800   45.0000  -30.0000 79
;
_diffrn_measurement_device_type 'SuperNova, Single source at offset), Atlas'
_diffrn_measurement_method '\w scans'
_diffrn_orient_matrix_UB_11 0.0298530000
_diffrn_orient_matrix_UB_12 0.0218744000
_diffrn_orient_matrix_UB_13 -0.0763419000
_diffrn_orient_matrix_UB_21 0.0251870000
_diffrn_orient_matrix_UB_22 0.1282219000
_diffrn_orient_matrix_UB_23 0.0244405000
_diffrn_orient_matrix_UB_31 0.0988176000
_diffrn_orient_matrix_UB_32 -0.0392877000
_diffrn_orient_matrix_UB_33 0.0370978000
_diffrn_radiation_monochromator mirror
_diffrn_radiation_type CuK\a
_diffrn_radiation_wavelength 1.54184
_diffrn_reflns_av_R_equivalents 0.0245
_diffrn_reflns_av_unetI/netI 0.0189
_diffrn_reflns_Laue_measured_fraction_full 0.996
_diffrn_reflns_Laue_measured_fraction_max 0.980
_diffrn_reflns_limit_h_max 18
_diffrn_reflns_limit_h_min -17
_diffrn_reflns_limit_k_max 14
_diffrn_reflns_limit_k_min -14
_diffrn_reflns_limit_l_max 22
_diffrn_reflns_limit_l_min -21
_diffrn_reflns_number 23347
_diffrn_reflns_point_group_measured_fraction_full 0.996
_diffrn_reflns_point_group_measured_fraction_max 0.980
_diffrn_reflns_theta_full 70.000
_diffrn_reflns_theta_max 73.662
_diffrn_reflns_theta_min 4.652
_diffrn_source 'SuperNova (Cu) X-ray Source'
_exptl_absorpt_coefficient_mu 1.975
_exptl_absorpt_correction_T_max 0.974
_exptl_absorpt_correction_T_min 0.773
_exptl_absorpt_correction_type analytical
_exptl_absorpt_process_details
;
CrysAlisPro, Oxford Diffraction Ltd.,
Version 1.171.34.36 (release 02-08-2010 CrysAlis171 .NET)
(compiled Aug  2 2010,13:00:58)
Analytical numeric absorption correction using a multifaceted crystal
			model based on expressions derived by R.C. Clark & J.S. Reid.
(Clark, R. C. & Reid, J. S. (1995). Acta Cryst. A51, 887-897)
;
_exptl_crystal_colour colourless
_exptl_crystal_colour_primary colourless
_exptl_crystal_density_diffrn 1.414
_exptl_crystal_density_method 'Not Measured'
_exptl_crystal_description plate
_exptl_crystal_F_000 1304
_exptl_crystal_size_max 0.3072
_exptl_crystal_size_mid 0.1804
_exptl_crystal_size_min 0.02
_refine_diff_density_max 0.871
_refine_diff_density_min -0.460
_refine_diff_density_rms 0.051
_refine_ls_extinction_coef .
_refine_ls_extinction_method none
_refine_ls_goodness_of_fit_ref 1.049
_refine_ls_hydrogen_treatment constr
_refine_ls_matrix_type full
_refine_ls_number_parameters 406
_refine_ls_number_reflns 5819
_refine_ls_number_restraints 36
_refine_ls_restrained_S_all 1.220
_refine_ls_R_factor_all 0.0428
_refine_ls_R_factor_gt 0.0388
_refine_ls_shift/su_max 0.001
_refine_ls_shift/su_mean 0.000
_refine_ls_structure_factor_coef Fsqd
_refine_ls_weighting_details 'w=1/[\s^2^(Fo^2^)+(0.0555P)^2^+1.8330P] where P=(Fo^2^+2Fc^2^)/3'
_refine_ls_weighting_scheme calc
_refine_ls_wR_factor_gt 0.1015
_refine_ls_wR_factor_ref 0.1058
_reflns_Friedel_coverage 0.000
_reflns_Friedel_fraction_full .
_reflns_Friedel_fraction_max .
_reflns_number_gt 5274
_reflns_number_total 5819
_reflns_threshold_expression 'I > 2\s(I)'
_cod_data_source_file 4.cif
_cod_data_source_block j184
_cod_database_code 1547269
_chemical_oxdiff_formula 'c35 h28 n8 s1'
_reflns_odcompleteness_completeness 99.86
_reflns_odcompleteness_iscentric 1
_reflns_odcompleteness_theta 66.97
_olex2_refinement_description
;
1. Fixed Uiso
 At 1.2 times of:
  All C(H) groups, All C(H,H) groups, All N(H) groups
2. Uiso/Uaniso restraints and constraints
C23 \\sim C22 \\sim C28 \\sim C27 \\sim C26 \\sim C25: within 2A with sigma of
0.001 and sigma for terminal atoms of 0.001
3.a Secondary CH2 refined with riding coordinates:
 C2(H2A,H2B), C4(H4A,H4B), C29(H29A,H29B)
3.b Aromatic/amide H refined with riding coordinates:
 C6(H6), C7(H7), C8(H8), C9(H9), C10(H10), C15(H15), C16(H16), C17(H17),
 C18(H18), C19(H19), C24(H24), C25(H25), C26(H26), C27(H27), C28(H28), C31(H31),
  C32(H32), C33(H33), C34(H34), C35(H35), N6(H6A), N8(H8A)
;
_shelx_shelxl_version_number 2014/7
_olex2_submission_special_instructions 'No special instructions were received'

loop_
_space_group_symop_operation_xyz
'x, y, z'
'-x, y+1/2, -z+1/2'
'-x, -y, -z'
'x, -y-1/2, z-1/2'

loop_
_atom_site_label
_atom_site_type_symbol
_atom_site_fract_x
_atom_site_fract_y
_atom_site_fract_z
_atom_site_U_iso_or_equiv
_atom_site_adp_type
_atom_site_occupancy
_atom_site_site_symmetry_order
_atom_site_calc_flag
_atom_site_refinement_flags_posn
_atom_site_refinement_flags_adp
_atom_site_refinement_flags_occupancy
_atom_site_disorder_assembly
_atom_site_disorder_group
C1 C -0.12425(11) 1.02290(14) 0.21960(9) 0.0218(3) Uani 1 1 d . . . . .
C2 C 0.03721(11) 0.81712(13) 0.18880(8) 0.0201(3) Uani 1 1 d . . . . .
H2A H 0.0741 0.7740 0.2331 0.024 Uiso 1 1 calc R . . . .
H2B H -0.0083 0.7613 0.1595 0.024 Uiso 1 1 calc R . . . .
C3 C 0.21540(11) 0.93759(14) 0.11584(9) 0.0221(3) Uani 1 1 d . . . . .
C4 C 0.36014(12) 1.03026(15) 0.22303(9) 0.0251(3) Uani 1 1 d . . . . .
H4A H 0.3947 1.1056 0.2298 0.030 Uiso 1 1 calc R . . . .
H4B H 0.3045 1.0410 0.2445 0.030 Uiso 1 1 calc R . . . .
C5 C 0.41947(11) 0.93641(15) 0.26894(9) 0.0225(3) Uani 1 1 d . . . . .
C6 C 0.39627(12) 0.81737(15) 0.26169(10) 0.0260(3) Uani 1 1 d . . . . .
H6 H 0.3442 0.7929 0.2241 0.031 Uiso 1 1 calc R . . . .
C7 C 0.44860(12) 0.73418(16) 0.30895(11) 0.0301(4) Uani 1 1 d . . . . .
H7 H 0.4324 0.6531 0.3031 0.036 Uiso 1 1 calc R . . . .
C8 C 0.52446(13) 0.76823(17) 0.36469(11) 0.0332(4) Uani 1 1 d . . . . .
H8 H 0.5591 0.7112 0.3978 0.040 Uiso 1 1 calc R . . . .
C9 C 0.54892(13) 0.88599(17) 0.37150(11) 0.0330(4) Uani 1 1 d . . . . .
H9 H 0.6010 0.9101 0.4091 0.040 Uiso 1 1 calc R . . . .
C10 C 0.49730(12) 0.96931(16) 0.32323(10) 0.0275(4) Uani 1 1 d . . . . .
H10 H 0.5155 1.0498 0.3274 0.033 Uiso 1 1 calc R . . . .
C11 C 0.08568(11) 0.86788(13) 0.06340(9) 0.0201(3) Uani 1 1 d . . . . .
C12 C 0.00767(11) 0.82891(14) 0.00500(8) 0.0201(3) Uani 1 1 d . . . . .
C13 C -0.06862(11) 0.81393(13) -0.11720(9) 0.0201(3) Uani 1 1 d . . . . .
C14 C -0.11705(11) 0.74722(14) -0.07168(9) 0.0213(3) Uani 1 1 d . . . . .
C15 C -0.06701(11) 0.75770(14) 0.00573(9) 0.0223(3) Uani 1 1 d . . . . .
H15 H -0.0825 0.7221 0.0495 0.027 Uiso 1 1 calc R . . . .
C16 C -0.19738(12) 0.68635(15) -0.10735(10) 0.0257(3) Uani 1 1 d . . . . .
H16 H -0.2308 0.6408 -0.0778 0.031 Uiso 1 1 calc R . . . .
C17 C -0.22686(12) 0.69384(16) -0.18576(10) 0.0272(4) Uani 1 1 d . . . . .
H17 H -0.2813 0.6535 -0.2102 0.033 Uiso 1 1 calc R . . . .
C18 C -0.17761(12) 0.76030(15) -0.23009(9) 0.0259(3) Uani 1 1 d . . . . .
H18 H -0.1994 0.7638 -0.2841 0.031 Uiso 1 1 calc R . . . .
C19 C -0.09836(12) 0.82066(14) -0.19703(9) 0.0234(3) Uani 1 1 d . . . . .
H19 H -0.0652 0.8652 -0.2273 0.028 Uiso 1 1 calc R . . . .
C20 C -0.00119(11) 0.95800(14) 0.28841(9) 0.0204(3) Uani 1 1 d . . . . .
C21 C 0.07564(11) 0.93529(14) 0.35217(9) 0.0221(3) Uani 1 1 d . . . . .
C22 C 0.21679(13) 0.89443(15) 0.42007(10) 0.0284(3) Uani 1 1 d . U . . .
C23 C 0.15757(13) 0.90882(15) 0.47187(10) 0.0273(3) Uani 1 1 d . U . . .
C24 C 0.06932(11) 0.93569(14) 0.42769(8) 0.0205(3) Uani 1 1 d . . . . .
H24 H 0.0154 0.9512 0.4468 0.025 Uiso 1 1 calc R . . . .
C25 C 0.19275(15) 0.89494(16) 0.55058(11) 0.0377(3) Uani 1 1 d . U . . .
H25 H 0.1549 0.9043 0.5869 0.045 Uiso 1 1 calc R . . . .
C26 C 0.28691(16) 0.86649(18) 0.57316(13) 0.0461(4) Uani 1 1 d . U . . .
H26 H 0.3129 0.8558 0.6261 0.055 Uiso 1 1 calc R . . . .
C27 C 0.34368(16) 0.85340(19) 0.52052(14) 0.0476(4) Uani 1 1 d . U . . .
H27 H 0.4069 0.8342 0.5385 0.057 Uiso 1 1 calc R . . . .
C28 C 0.31002(14) 0.86761(18) 0.44390(13) 0.0412(4) Uani 1 1 d . U . . .
H28 H 0.3487 0.8595 0.4081 0.049 Uiso 1 1 calc R . . . .
C29 C -0.27806(12) 1.05177(15) 0.10116(10) 0.0264(3) Uani 1 1 d . . . . .
H29A H -0.3295 1.1050 0.0783 0.032 Uiso 1 1 calc R . . . .
H29B H -0.2313 1.0564 0.0692 0.032 Uiso 1 1 calc R . . . .
C30 C -0.31414(11) 0.92723(15) 0.09863(9) 0.0245(3) Uani 1 1 d . . . . .
C31 C -0.27287(12) 0.83892(16) 0.06372(9) 0.0260(3) Uani 1 1 d . . . . .
H31 H -0.2222 0.8574 0.0411 0.031 Uiso 1 1 calc R . . . .
C32 C -0.30526(13) 0.72351(16) 0.06158(9) 0.0293(4) Uani 1 1 d . . . . .
H32 H -0.2760 0.6636 0.0381 0.035 Uiso 1 1 calc R . . . .
C33 C -0.37983(13) 0.69559(17) 0.09344(10) 0.0329(4) Uani 1 1 d . . . . .
H33 H -0.4021 0.6169 0.0916 0.040 Uiso 1 1 calc R . . . .
C34 C -0.42168(13) 0.78313(18) 0.12797(11) 0.0355(4) Uani 1 1 d . . . . .
H34 H -0.4729 0.7645 0.1499 0.043 Uiso 1 1 calc R . . . .
C35 C -0.38902(13) 0.89788(17) 0.13063(11) 0.0312(4) Uani 1 1 d . . . . .
H35 H -0.4181 0.9574 0.1546 0.037 Uiso 1 1 calc R . . . .
N1 N -0.09165(9) 0.95557(12) 0.17092(7) 0.0209(3) Uani 1 1 d . . . . .
N2 N -0.01155(9) 0.91289(12) 0.21668(7) 0.0191(3) Uani 1 1 d . . . . .
N3 N 0.09760(9) 0.85731(12) 0.14046(7) 0.0200(3) Uani 1 1 d . . . . .
N4 N 0.18245(9) 0.90223(12) 0.17535(8) 0.0220(3) Uani 1 1 d . . . . .
N5 N 0.15920(9) 0.91903(12) 0.04615(8) 0.0227(3) Uani 1 1 d . . . . .
N6 N 0.00664(9) 0.86287(12) -0.06946(7) 0.0210(3) Uani 1 1 d . . . . .
H6A H 0.0477 0.9086 -0.0839 0.025 Uiso 1 1 calc R . . . .
N7 N -0.07141(9) 1.02903(12) 0.29199(8) 0.0228(3) Uani 1 1 d . . . . .
N8 N 0.16453(10) 0.91132(13) 0.34636(8) 0.0272(3) Uani 1 1 d . . . . .
H8A H 0.1849 0.9073 0.3036 0.033 Uiso 1 1 calc R . . . .
S1 S -0.22651(3) 1.10427(4) 0.19751(2) 0.02570(11) Uani 1 1 d . . . . .
S2 S 0.32349(3) 1.00138(4) 0.12093(2) 0.02873(12) Uani 1 1 d . . . . .

loop_
_atom_site_aniso_label
_atom_site_aniso_U_11
_atom_site_aniso_U_22
_atom_site_aniso_U_33
_atom_site_aniso_U_23
_atom_site_aniso_U_13
_atom_site_aniso_U_12
C1 0.0208(8) 0.0223(7) 0.0232(8) 0.0014(6) 0.0069(6) -0.0017(6)
C2 0.0231(8) 0.0209(7) 0.0164(7) 0.0005(6) 0.0041(6) 0.0004(6)
C3 0.0207(8) 0.0240(8) 0.0205(7) 0.0009(6) 0.0021(6) -0.0007(6)
C4 0.0246(8) 0.0268(8) 0.0222(8) -0.0002(6) 0.0010(6) -0.0034(7)
C5 0.0207(8) 0.0274(8) 0.0203(7) -0.0013(6) 0.0063(6) 0.0001(6)
C6 0.0236(8) 0.0279(8) 0.0267(8) -0.0025(6) 0.0054(6) -0.0019(6)
C7 0.0290(9) 0.0260(8) 0.0369(9) 0.0008(7) 0.0105(7) 0.0021(7)
C8 0.0305(9) 0.0341(9) 0.0342(9) 0.0027(7) 0.0051(7) 0.0111(7)
C9 0.0245(9) 0.0387(10) 0.0323(9) -0.0048(7) -0.0022(7) 0.0060(7)
C10 0.0235(8) 0.0274(8) 0.0299(9) -0.0044(7) 0.0020(7) 0.0004(7)
C11 0.0216(8) 0.0206(7) 0.0183(7) 0.0005(6) 0.0049(6) 0.0020(6)
C12 0.0220(8) 0.0229(7) 0.0153(7) -0.0004(5) 0.0038(6) 0.0026(6)
C13 0.0205(7) 0.0201(7) 0.0192(7) -0.0013(6) 0.0033(6) 0.0030(6)
C14 0.0211(7) 0.0240(7) 0.0190(7) -0.0018(6) 0.0046(6) 0.0018(6)
C15 0.0225(8) 0.0272(8) 0.0177(7) -0.0001(6) 0.0053(6) -0.0003(6)
C16 0.0226(8) 0.0300(8) 0.0252(8) -0.0036(6) 0.0063(6) -0.0031(7)
C17 0.0232(8) 0.0312(9) 0.0254(8) -0.0077(7) 0.0009(6) -0.0011(7)
C18 0.0293(8) 0.0287(8) 0.0176(7) -0.0030(6) 0.0005(6) 0.0052(7)
C19 0.0276(8) 0.0238(8) 0.0186(7) 0.0002(6) 0.0044(6) 0.0021(6)
C20 0.0221(8) 0.0229(7) 0.0171(7) 0.0006(6) 0.0061(6) -0.0041(6)
C21 0.0241(8) 0.0248(8) 0.0171(7) -0.0009(6) 0.0039(6) -0.0044(6)
C22 0.0300(7) 0.0238(6) 0.0291(6) -0.0054(5) 0.0008(5) -0.0014(5)
C23 0.0332(7) 0.0228(6) 0.0237(6) -0.0028(5) 0.0006(5) -0.0031(5)
C24 0.0216(8) 0.0251(8) 0.0155(7) -0.0011(6) 0.0053(6) -0.0017(6)
C25 0.0508(8) 0.0283(6) 0.0273(7) 0.0002(5) -0.0066(6) -0.0056(6)
C26 0.0530(8) 0.0316(7) 0.0403(7) 0.0021(6) -0.0198(6) -0.0055(6)
C27 0.0438(8) 0.0325(7) 0.0553(8) -0.0028(6) -0.0142(7) -0.0001(6)
C28 0.0348(7) 0.0299(6) 0.0530(7) -0.0064(6) -0.0039(6) 0.0005(6)
C29 0.0228(8) 0.0308(9) 0.0246(8) 0.0045(7) 0.0032(6) 0.0022(7)
C30 0.0218(8) 0.0312(8) 0.0189(7) 0.0023(6) 0.0011(6) 0.0009(6)
C31 0.0245(8) 0.0346(9) 0.0184(7) 0.0023(6) 0.0032(6) 0.0020(7)
C32 0.0341(9) 0.0333(9) 0.0200(8) -0.0027(6) 0.0046(7) 0.0014(7)
C33 0.0382(10) 0.0325(9) 0.0277(9) -0.0033(7) 0.0060(7) -0.0079(8)
C34 0.0323(10) 0.0407(10) 0.0365(10) -0.0042(8) 0.0142(8) -0.0088(8)
C35 0.0285(9) 0.0339(9) 0.0332(9) -0.0048(7) 0.0113(7) -0.0016(7)
N1 0.0191(6) 0.0241(7) 0.0191(6) 0.0029(5) 0.0035(5) 0.0004(5)
N2 0.0201(6) 0.0223(6) 0.0147(6) 0.0011(5) 0.0032(5) 0.0002(5)
N3 0.0183(6) 0.0242(6) 0.0166(6) -0.0011(5) 0.0020(5) 0.0003(5)
N4 0.0197(7) 0.0254(7) 0.0196(6) -0.0002(5) 0.0013(5) -0.0007(5)
N5 0.0221(7) 0.0258(7) 0.0196(6) 0.0008(5) 0.0035(5) -0.0006(5)
N6 0.0231(7) 0.0234(6) 0.0165(6) 0.0005(5) 0.0044(5) -0.0019(5)
N7 0.0216(7) 0.0262(7) 0.0215(6) -0.0015(5) 0.0065(5) -0.0027(5)
N8 0.0278(7) 0.0341(8) 0.0204(7) -0.0037(6) 0.0069(6) -0.0013(6)
S1 0.0221(2) 0.0260(2) 0.0291(2) -0.00187(15) 0.00566(16) 0.00254(15)
S2 0.0237(2) 0.0400(2) 0.0212(2) 0.00362(16) 0.00195(16) -0.00904(17)

loop_
_atom_type_symbol
_atom_type_description
_atom_type_scat_dispersion_real
_atom_type_scat_dispersion_imag
_atom_type_scat_source
C C 0.0181 0.0091 'International Tables Vol C Tables 4.2.6.8 and 6.1.1.4'
H H 0.0000 0.0000 'International Tables Vol C Tables 4.2.6.8 and 6.1.1.4'
N N 0.0311 0.0180 'International Tables Vol C Tables 4.2.6.8 and 6.1.1.4'
S S 0.3331 0.5567 'International Tables Vol C Tables 4.2.6.8 and 6.1.1.4'

loop_
_exptl_crystal_face_index_h
_exptl_crystal_face_index_k
_exptl_crystal_face_index_l
_exptl_crystal_face_perp_dist
_exptl_oxdiff_crystal_face_indexfrac_h
_exptl_oxdiff_crystal_face_indexfrac_k
_exptl_oxdiff_crystal_face_indexfrac_l
_exptl_oxdiff_crystal_face_x
_exptl_oxdiff_crystal_face_y
_exptl_oxdiff_crystal_face_z
1 0 0 0.0075 1.0000 -0.0000 0.0000 0.0299 0.0254 0.0989
-1 -1 -11 0.0796 -1.0000 -1.0000 -11.0000 0.7875 -0.4242 -0.4665
-2 3 11 0.0865 -2.0000 3.0000 11.0000 -0.8326 0.6045 0.0904
-1 -5 8 0.0902 -1.0000 -5.0000 8.0000 -0.7520 -0.4703 0.3957
-1 0 0 0.0125 -1.0000 0.0000 -0.0000 -0.0299 -0.0254 -0.0989
1 5 -8 0.0902 1.0000 5.0000 -8.0000 0.7520 0.4703 -0.3957

loop_
_geom_angle_atom_site_label_1
_geom_angle_atom_site_label_2
_geom_angle_atom_site_label_3
_geom_angle
_geom_angle_site_symmetry_1
_geom_angle_site_symmetry_3
N1 C1 N7 115.80(14) . .
N1 C1 S1 125.27(12) . .
N7 C1 S1 118.92(12) . .
N3 C2 N2 112.79(12) . .
N4 C3 N5 115.40(14) . .
N4 C3 S2 125.23(12) . .
N5 C3 S2 119.35(12) . .
C5 C4 S2 115.70(12) . .
C6 C5 C4 121.97(15) . .
C10 C5 C4 119.47(15) . .
C10 C5 C6 118.48(16) . .
C7 C6 C5 120.47(16) . .
C6 C7 C8 120.67(17) . .
C9 C8 C7 119.28(17) . .
C8 C9 C10 120.06(17) . .
C5 C10 C9 120.99(17) . .
N3 C11 C12 127.89(14) . .
N5 C11 C12 122.34(14) . .
N5 C11 N3 109.76(14) . .
C15 C12 C11 133.91(14) . .
C15 C12 N6 109.24(14) . .
N6 C12 C11 116.75(14) . .
C19 C13 C14 121.69(15) . .
N6 C13 C14 107.81(13) . .
N6 C13 C19 130.49(15) . .
C13 C14 C15 106.78(14) . .
C16 C14 C13 119.19(14) . .
C16 C14 C15 134.02(15) . .
C12 C15 C14 107.10(14) . .
C17 C16 C14 119.01(16) . .
C16 C17 C18 120.98(16) . .
C19 C18 C17 121.54(15) . .
C18 C19 C13 117.59(15) . .
N2 C20 C21 125.82(14) . .
N7 C20 C21 124.21(14) . .
N7 C20 N2 109.96(14) . .
C24 C21 C20 124.30(15) . .
C24 C21 N8 110.06(14) . .
N8 C21 C20 125.64(14) . .
C28 C22 C23 122.75(18) . .
N8 C22 C23 107.69(15) . .
N8 C22 C28 129.56(18) . .
C24 C23 C22 106.94(15) . .
C25 C23 C22 119.51(18) . .
C25 C23 C24 133.54(18) . .
C21 C24 C23 107.42(14) . .
C23 C25 C26 116.7(2) . .
C27 C26 C25 122.4(2) . .
C28 C27 C26 121.2(2) . .
C27 C28 C22 117.5(2) . .
C30 C29 S1 114.09(11) . .
C31 C30 C29 120.07(15) . .
C31 C30 C35 118.56(16) . .
C35 C30 C29 121.37(16) . .
C30 C31 C32 120.50(16) . .
C33 C32 C31 120.35(17) . .
C34 C33 C32 119.54(17) . .
C33 C34 C35 120.13(17) . .
C34 C35 C30 120.91(17) . .
C1 N1 N2 101.70(12) . .
C20 N2 C2 129.90(13) . .
C20 N2 N1 109.70(13) . .
N1 N2 C2 119.31(12) . .
C11 N3 C2 132.19(13) . .
C11 N3 N4 109.61(13) . .
N4 N3 C2 118.04(12) . .
C3 N4 N3 101.96(12) . .
C11 N5 C3 103.26(13) . .
C13 N6 C12 109.06(13) . .
C20 N7 C1 102.82(13) . .
C21 N8 C22 107.87(14) . .
C1 S1 C29 102.12(8) . .
C3 S2 C4 101.67(8) . .

loop_
_geom_bond_atom_site_label_1
_geom_bond_atom_site_label_2
_geom_bond_distance
_geom_bond_site_symmetry_2
C1 N1 1.323(2) .
C1 N7 1.363(2) .
C1 S1 1.7477(16) .
C2 N2 1.450(2) .
C2 N3 1.444(2) .
C3 N4 1.323(2) .
C3 N5 1.359(2) .
C3 S2 1.7442(16) .
C4 C5 1.507(2) .
C4 S2 1.8178(17) .
C5 C6 1.392(2) .
C5 C10 1.391(2) .
C6 C7 1.388(3) .
C7 C8 1.389(3) .
C8 C9 1.382(3) .
C9 C10 1.393(3) .
C11 C12 1.452(2) .
C11 N3 1.355(2) .
C11 N5 1.328(2) .
C12 C15 1.373(2) .
C12 N6 1.3811(19) .
C13 C14 1.413(2) .
C13 C19 1.401(2) .
C13 N6 1.370(2) .
C14 C15 1.428(2) .
C14 C16 1.407(2) .
C16 C17 1.378(2) .
C17 C18 1.405(3) .
C18 C19 1.380(2) .
C20 C21 1.452(2) .
C20 N2 1.357(2) .
C20 N7 1.329(2) .
C21 C24 1.371(2) .
C21 N8 1.372(2) .
C22 C23 1.414(3) .
C22 C28 1.392(3) .
C22 N8 1.391(2) .
C23 C24 1.411(2) .
C23 C25 1.400(2) .
C25 C26 1.407(3) .
C26 C27 1.397(4) .
C27 C28 1.362(3) .
C29 C30 1.507(2) .
C29 S1 1.8270(17) .
C30 C31 1.389(2) .
C30 C35 1.394(2) .
C31 C32 1.391(3) .
C32 C33 1.384(3) .
C33 C34 1.383(3) .
C34 C35 1.385(3) .
N1 N2 1.3787(18) .
N3 N4 1.3779(19) .

loop_
_geom_torsion_atom_site_label_1
_geom_torsion_atom_site_label_2
_geom_torsion_atom_site_label_3
_geom_torsion_atom_site_label_4
_geom_torsion
_geom_torsion_site_symmetry_1
_geom_torsion_site_symmetry_2
_geom_torsion_site_symmetry_3
_geom_torsion_site_symmetry_4
C1 N1 N2 C2 168.52(13) . . . .
C1 N1 N2 C20 -0.70(16) . . . .
C2 N3 N4 C3 -175.53(13) . . . .
C4 C5 C6 C7 -175.07(15) . . . .
C4 C5 C10 C9 174.09(16) . . . .
C5 C4 S2 C3 94.69(13) . . . .
C5 C6 C7 C8 0.6(3) . . . .
C6 C5 C10 C9 -2.6(3) . . . .
C6 C7 C8 C9 -1.6(3) . . . .
C7 C8 C9 C10 0.5(3) . . . .
C8 C9 C10 C5 1.6(3) . . . .
C10 C5 C6 C7 1.5(2) . . . .
C11 C12 C15 C14 -176.44(16) . . . .
C11 C12 N6 C13 176.95(13) . . . .
C11 N3 N4 C3 0.38(16) . . . .
C12 C11 N3 C2 -6.8(3) . . . .
C12 C11 N3 N4 178.04(14) . . . .
C12 C11 N5 C3 -178.24(14) . . . .
C13 C14 C15 C12 0.38(18) . . . .
C13 C14 C16 C17 -0.3(2) . . . .
C14 C13 C19 C18 0.5(2) . . . .
C14 C13 N6 C12 0.22(17) . . . .
C14 C16 C17 C18 0.5(3) . . . .
C15 C12 N6 C13 0.03(18) . . . .
C15 C14 C16 C17 -178.87(17) . . . .
C16 C14 C15 C12 179.12(18) . . . .
C16 C17 C18 C19 -0.2(3) . . . .
C17 C18 C19 C13 -0.3(2) . . . .
C19 C13 C14 C15 178.71(14) . . . .
C19 C13 C14 C16 -0.2(2) . . . .
C19 C13 N6 C12 -178.75(16) . . . .
C20 C21 C24 C23 179.38(15) . . . .
C20 C21 N8 C22 -179.73(15) . . . .
C21 C20 N2 C2 13.5(3) . . . .
C21 C20 N2 N1 -178.74(14) . . . .
C21 C20 N7 C1 179.45(14) . . . .
C22 C23 C24 C21 0.96(19) . . . .
C22 C23 C25 C26 -0.2(3) . . . .
C23 C22 C28 C27 1.0(3) . . . .
C23 C22 N8 C21 -0.08(19) . . . .
C23 C25 C26 C27 0.5(3) . . . .
C24 C21 N8 C22 0.70(19) . . . .
C24 C23 C25 C26 179.47(19) . . . .
C25 C23 C24 C21 -178.77(19) . . . .
C25 C26 C27 C28 -0.1(3) . . . .
C26 C27 C28 C22 -0.7(3) . . . .
C28 C22 C23 C24 179.71(17) . . . .
C28 C22 C23 C25 -0.5(3) . . . .
C28 C22 N8 C21 179.65(18) . . . .
C29 C30 C31 C32 179.53(15) . . . .
C29 C30 C35 C34 179.97(17) . . . .
C30 C29 S1 C1 71.21(13) . . . .
C30 C31 C32 C33 0.8(3) . . . .
C31 C30 C35 C34 0.2(3) . . . .
C31 C32 C33 C34 -0.4(3) . . . .
C32 C33 C34 C35 -0.1(3) . . . .
C33 C34 C35 C30 0.2(3) . . . .
C35 C30 C31 C32 -0.6(2) . . . .
N1 C1 N7 C20 -1.24(18) . . . .
N1 C1 S1 C29 8.61(16) . . . .
N2 C2 N3 C11 -94.65(19) . . . .
N2 C2 N3 N4 80.14(16) . . . .
N2 C20 C21 C24 -150.26(16) . . . .
N2 C20 C21 N8 30.2(3) . . . .
N2 C20 N7 C1 0.68(17) . . . .
N3 C2 N2 C20 -109.55(17) . . . .
N3 C2 N2 N1 83.71(17) . . . .
N3 C11 C12 C15 -11.8(3) . . . .
N3 C11 C12 N6 172.22(15) . . . .
N3 C11 N5 C3 0.43(17) . . . .
N4 C3 N5 C11 -0.19(19) . . . .
N4 C3 S2 C4 -11.13(16) . . . .
N5 C3 N4 N3 -0.11(18) . . . .
N5 C3 S2 C4 170.30(13) . . . .
N5 C11 C12 C15 166.59(17) . . . .
N5 C11 C12 N6 -9.4(2) . . . .
N5 C11 N3 C2 174.59(15) . . . .
N5 C11 N3 N4 -0.53(18) . . . .
N6 C12 C15 C14 -0.26(18) . . . .
N6 C13 C14 C15 -0.37(17) . . . .
N6 C13 C14 C16 -179.33(14) . . . .
N6 C13 C19 C18 179.37(16) . . . .
N7 C1 N1 N2 1.21(17) . . . .
N7 C1 S1 C29 -172.60(12) . . . .
N7 C20 C21 C24 31.2(2) . . . .
N7 C20 C21 N8 -148.35(16) . . . .
N7 C20 N2 C2 -167.73(15) . . . .
N7 C20 N2 N1 0.00(17) . . . .
N8 C21 C24 C23 -1.04(19) . . . .
N8 C22 C23 C24 -0.55(19) . . . .
N8 C22 C23 C25 179.23(15) . . . .
N8 C22 C28 C27 -178.72(18) . . . .
S1 C1 N1 N2 -179.97(11) . . . .
S1 C1 N7 C20 179.86(11) . . . .
S1 C29 C30 C31 -113.63(15) . . . .
S1 C29 C30 C35 66.55(19) . . . .
S2 C3 N4 N3 -178.73(12) . . . .
S2 C3 N5 C11 178.51(12) . . . .
S2 C4 C5 C6 -47.9(2) . . . .
S2 C4 C5 C10 135.58(14) . . . .
